data_4306081
loop_
_publ_author_name
'Blanca R. Manzano'
'F\'elix A. Jal\'on'
'M. Laura Soriano'
'M. Carmen Carri\'on'
'M. Pilar Carranza'
'Kurt Mereiter'
'Ana M. Rodr\'iguez'
'Antonio de la Hoz'
'Ana S\'anchez-Migall\'on'

_publ_contact_author
;
Blanca R. Manzano
Departamento de Qu\'imica In\'organica, Org\'anica y Bioqu\'imica
Facultad de Qu\'imicas
Universidad Castilla La Mancha
13071-Ciudad Real 
Spain
;
_publ_contact_author_email Blanca.Manzano@uclm.es
_publ_contact_author_fax '+34 926 295318'
_publ_contact_author_phone '+34 926 295300'
_publ_section_title
;
Anion-Dependent Self-Assembly of Silver(I) and Diaminotriazines to
Coordination Polymers: Non-Covalent Bonds and Role Interchange between
Silver and Hydrogen Bonds
;
_journal_name_full 'Inorganic Chemistry'
_journal_page_first 8957
_journal_page_last 8971
_journal_paper_doi 10.1021/ic800997d
_journal_volume 47
_journal_year 2008
_chemical_formula_moiety 'C9 H9 Ag N5, B F4 '
_chemical_formula_sum 'C9 H9 Ag B F4 N5'
_chemical_formula_weight 381.89
_chemical_name_common Ag(Phdat)(BF4).solv
_chemical_name_systematic
; 
 ? 
;
_space_group_IT_number 24
_symmetry_cell_setting orthorhombic
_symmetry_space_group_name_Hall 'I 2b 2c'
_symmetry_space_group_name_H-M 'I 21 21 21'
_atom_sites_solution_hydrogens geom
_atom_sites_solution_primary direct
_atom_sites_solution_secondary difmap
_audit_creation_method SHELXL-97
_cell_angle_alpha 90.00
_cell_angle_beta 90.00
_cell_angle_gamma 90.00
_cell_formula_units_Z 4
_cell_length_a 12.017(5)
_cell_length_b 12.231(5)
_cell_length_c 12.402(5)
_cell_measurement_temperature 180(2)
_cell_volume 1822.8(13)
_computing_cell_refinement 'Bruker SAINT'
_computing_data_collection 'Bruker APEX'
_computing_data_reduction 'Bruker SAINT, SADABS, XPREP'
_computing_molecular_graphics 'Bruker SHELXTL'
_computing_publication_material 'Bruker SHELXTL'
_computing_structure_refinement 'SHELXL-97 (Sheldrick, 1997)'
_computing_structure_solution 'SHELXS-97 (Sheldrick, 1997)'
_diffrn_ambient_temperature 180(2)
_diffrn_measured_fraction_theta_full 0.976
_diffrn_measured_fraction_theta_max 0.976
_diffrn_measurement_device_type CCD
_diffrn_measurement_method 'omega and phi-scans'
_diffrn_radiation_monochromator graphite
_diffrn_radiation_source 'fine-focus sealed tube'
_diffrn_radiation_type MoK\a
_diffrn_radiation_wavelength 0.71073
_diffrn_reflns_av_R_equivalents 0.0000
_diffrn_reflns_av_sigmaI/netI 0.0867
_diffrn_reflns_limit_h_max 15
_diffrn_reflns_limit_h_min -15
_diffrn_reflns_limit_k_max 16
_diffrn_reflns_limit_k_min 0
_diffrn_reflns_limit_l_max 16
_diffrn_reflns_limit_l_min 0
_diffrn_reflns_number 2192
_diffrn_reflns_theta_full 28.24
_diffrn_reflns_theta_max 28.24
_diffrn_reflns_theta_min 2.34
_diffrn_standards_decay_% 0
_exptl_absorpt_coefficient_mu 1.137
_exptl_absorpt_correction_T_max 0.82
_exptl_absorpt_correction_T_min 0.70
_exptl_absorpt_correction_type multi-scan
_exptl_absorpt_process_details 'program SADABS'
_exptl_crystal_colour colorless
_exptl_crystal_density_diffrn 1.392
_exptl_crystal_density_method 'not measured'
_exptl_crystal_description block
_exptl_crystal_F_000 744
_exptl_crystal_size_max 0.34
_exptl_crystal_size_mid 0.22
_exptl_crystal_size_min 0.18
_refine_diff_density_max 1.629
_refine_diff_density_min -0.583
_refine_diff_density_rms 0.137
_refine_ls_abs_structure_details 'Flack H D (1983), Acta Cryst. A39, 876-881'
_refine_ls_abs_structure_Flack 0.36(7)
_refine_ls_extinction_method none
_refine_ls_goodness_of_fit_ref 0.991
_refine_ls_hydrogen_treatment constr
_refine_ls_matrix_type full
_refine_ls_number_parameters 103
_refine_ls_number_reflns 2192
_refine_ls_number_restraints 0
_refine_ls_restrained_S_all 0.991
_refine_ls_R_factor_all 0.0572
_refine_ls_R_factor_gt 0.0468
_refine_ls_shift/su_max 0.000
_refine_ls_shift/su_mean 0.000
_refine_ls_structure_factor_coef Fsqd
_refine_ls_weighting_details 'calc w=1/[\s^2^(Fo^2^)+(0.0554P)^2^+0.0000P] where P=(Fo^2^+2Fc^2^)/3'
_refine_ls_weighting_scheme calc
_refine_ls_wR_factor_gt 0.1030
_refine_ls_wR_factor_ref 0.1067
_reflns_number_gt 1807
_reflns_number_total 2192
_reflns_threshold_expression >2sigma(I)
_cod_data_source_file ic800997d_si_001_2.cif
_cod_data_source_block compd2
_cod_depositor_comments
;
The following automatic conversions were performed:
'_symmetry_cell_setting' value 'Orthorhombic' changed to 'orthorhombic'
according to '/home/saulius/struct/CIF-dictionaries/cif_core.dic'
dictionary named 'cif_core.dic' version 2.4.1 from 2010-06-29.

Automatic conversion script
Id: cif_fix_enum 1527 2010-12-29 10:47:43Z saulius 
;
_cod_original_cell_volume 1822.9(12)
_cod_database_code 4306081

loop_
_symmetry_equiv_pos_as_xyz
'x, y, z'
'-x, -y+1/2, z'
'x, -y, -z+1/2'
'-x+1/2, y, -z'
'x+1/2, y+1/2, z+1/2'
'-x+1/2, -y+1, z+1/2'
'x+1/2, -y+1/2, -z+1'
'-x+1, y+1/2, -z+1/2'

loop_
_atom_site_label
_atom_site_type_symbol
_atom_site_fract_x
_atom_site_fract_y
_atom_site_fract_z
_atom_site_U_iso_or_equiv
_atom_site_adp_type
_atom_site_occupancy
_atom_site_symmetry_multiplicity
_atom_site_calc_flag
_atom_site_refinement_flags
_atom_site_disorder_assembly
_atom_site_disorder_group
Ag1 Ag 0.0000 0.2500 0.03941(4) 0.02653(16) Uani 1 2 d S . .
C1 C 0.1709(5) 0.0597(4) 0.0453(7) 0.0438(17) Uani 1 1 d . . .
C2 C 0.2500 0.2248(7) 0.0000 0.039(2) Uani 1 2 d S . .
C3 C 0.2500 0.3416(7) 0.0000 0.0344(19) Uani 1 2 d S . .
C4 C 0.2110(5) 0.3989(4) 0.0885(6) 0.0374(14) Uani 1 1 d . . .
H4 H 0.1843 0.3602 0.1497 0.045 Uiso 1 1 calc R . .
C5 C 0.2107(5) 0.5144(4) 0.0885(6) 0.0478(18) Uani 1 1 d . . .
H5 H 0.1835 0.5534 0.1493 0.057 Uiso 1 1 calc R . .
C6 C 0.2500 0.5699(6) 0.0000 0.047(3) Uani 1 2 d S . .
H6 H 0.2500 0.6476 0.0000 0.056 Uiso 1 2 calc SR . .
N1 N 0.1592(4) 0.1711(3) 0.0386(5) 0.0326(10) Uani 1 1 d . . .
N2 N 0.2500 0.0015(5) 0.0000 0.048(2) Uani 1 2 d S . .
N3 N 0.0903(4) 0.0067(4) 0.0965(6) 0.0588(19) Uani 1 1 d . . .
H31 H 0.0910 -0.0651 0.0993 0.071 Uiso 1 1 calc R . .
H32 H 0.0362 0.0435 0.1277 0.071 Uiso 1 1 calc R . .
B1 B 0.0000 0.2500 0.3203(6) 0.0341(18) Uani 1 2 d S . .
F1 F 0.0111(4) 0.34189(18) 0.2589(3) 0.0420(8) Uani 1 1 d . . .
F2 F 0.1143(11) 0.2296(12) 0.3576(11) 0.069(4) Uani 0.50 1 d P . .
F3 F 0.0672(14) 0.2354(12) 0.4037(10) 0.077(5) Uani 0.50 1 d P . .

loop_
_atom_site_aniso_label
_atom_site_aniso_U_11
_atom_site_aniso_U_22
_atom_site_aniso_U_33
_atom_site_aniso_U_23
_atom_site_aniso_U_13
_atom_site_aniso_U_12
Ag1 0.0318(2) 0.01745(19) 0.0304(3) 0.000 0.000 -0.0031(3)
C1 0.052(3) 0.022(3) 0.057(5) 0.003(3) 0.035(4) 0.002(2)
C2 0.038(4) 0.056(7) 0.024(4) 0.000 0.010(4) 0.000
C3 0.034(4) 0.035(4) 0.034(5) 0.000 0.017(4) 0.000
C4 0.045(3) 0.023(2) 0.043(4) -0.007(2) 0.017(3) -0.011(2)
C5 0.054(4) 0.021(2) 0.068(5) -0.019(3) 0.027(4) -0.014(2)
C6 0.060(5) 0.016(4) 0.063(7) 0.000 0.027(5) 0.000
N1 0.046(3) 0.0206(17) 0.032(3) 0.001(2) 0.017(2) -0.0039(17)
N2 0.057(4) 0.017(3) 0.071(7) 0.000 0.038(4) 0.000
N3 0.067(3) 0.023(2) 0.087(5) 0.004(3) 0.053(4) 0.001(2)
B1 0.069(5) 0.020 0.013(3) 0.000 0.000 -0.034(5)
F1 0.080(2) 0.0156(10) 0.0299(16) 0.0031(10) 0.007(3) -0.0058(19)
F2 0.093(8) 0.024(5) 0.091(11) -0.008(7) -0.068(7) 0.019(5)
F3 0.161(13) 0.021(6) 0.048(7) -0.008(6) -0.048(7) -0.018(8)

loop_
_atom_type_symbol
_atom_type_description
_atom_type_scat_dispersion_real
_atom_type_scat_dispersion_imag
_atom_type_scat_source
B B 0.0013 0.0007 'International Tables Vol C Tables 4.2.6.8 and 6.1.1.4'
H H 0.0000 0.0000 'International Tables Vol C Tables 4.2.6.8 and 6.1.1.4'
C C 0.0033 0.0016 'International Tables Vol C Tables 4.2.6.8 and 6.1.1.4'
N N 0.0061 0.0033 'International Tables Vol C Tables 4.2.6.8 and 6.1.1.4'
F F 0.0171 0.0103 'International Tables Vol C Tables 4.2.6.8 and 6.1.1.4'
Ag Ag -0.8971 1.1015 'International Tables Vol C Tables 4.2.6.8 and 6.1.1.4'

loop_
_geom_angle_atom_site_label_1
_geom_angle_atom_site_label_2
_geom_angle_atom_site_label_3
_geom_angle
_geom_angle_site_symmetry_1
_geom_angle_site_symmetry_3
_geom_angle_publ_flag
N1 Ag1 N1 179.5(3) . 2 ?
N2 C1 N3 117.9(5) . . ?
N2 C1 N1 125.9(5) . . ?
N3 C1 N1 116.0(5) . . ?
N1 C2 N1 122.3(7) . 4 ?
N1 C2 C3 118.8(4) . . ?
N1 C2 C3 118.8(4) 4 . ?
C4 C3 C4 119.2(8) . 4 ?
C4 C3 C2 120.4(4) . . ?
C4 C3 C2 120.4(4) 4 . ?
C3 C4 C5 120.5(6) . . ?
C6 C5 C4 119.5(6) . . ?
C5 C6 C5 120.8(7) 4 . ?
C2 N1 C1 114.7(5) . . ?
C2 N1 Ag1 120.0(4) . . ?
C1 N1 Ag1 122.6(3) . . ?
C1 N2 C1 114.3(7) 4 . ?
F3 B1 F3 77.3(14) . 2 ?
F3 B1 F1 112.6(7) . 2 ?
F3 B1 F1 119.2(6) 2 2 ?
F3 B1 F1 119.2(6) . . ?
F3 B1 F1 112.6(7) 2 . ?
F1 B1 F1 112.1(6) 2 . ?
F3 B1 F2 110.2(11) 2 . ?
F1 B1 F2 97.3(5) 2 . ?
F1 B1 F2 103.0(7) . . ?
F3 B1 F2 110.2(11) . 2 ?
F1 B1 F2 103.0(7) 2 2 ?
F1 B1 F2 97.3(5) . 2 ?
F2 B1 F2 143.3(13) . 2 ?

loop_
_geom_bond_atom_site_label_1
_geom_bond_atom_site_label_2
_geom_bond_distance
_geom_bond_site_symmetry_2
_geom_bond_publ_flag
Ag1 N1 2.142(4) . ?
Ag1 N1 2.142(4) 2 ?
C1 N2 1.314(6) . ?
C1 N3 1.327(7) . ?
C1 N1 1.373(6) . ?
C2 N1 1.361(6) . ?
C2 N1 1.361(6) 4 ?
C2 C3 1.429(12) . ?
C3 C4 1.384(7) . ?
C3 C4 1.384(7) 4 ?
C4 C5 1.413(7) . ?
C5 C6 1.374(8) . ?
C6 C5 1.374(8) 4 ?
N2 C1 1.314(6) 4 ?
B1 F3 1.325(15) . ?
B1 F3 1.325(15) 2 ?
B1 F1 1.364(5) 2 ?
B1 F1 1.364(5) . ?
B1 F2 1.471(12) . ?
B1 F2 1.471(12) 2 ?
F2 F3 0.807(19) . ?
F3 F3 1.65(3) 2 ?
